data_4324728
loop_
_publ_author_name
'Andrea Westenkirchner'
'Alexander Villinger'
'Konstantin Karaghiosoff'
'Ronald Wustrack'
'Dirk Michalik'
'Axel Schulz'

_publ_contact_author_address
;
Universit\"at Rostock
Institut f\"ur Chemie
Abteilung f\"ur Anorganische Chemie
Albert-Einstein-Strasse 3a 
18059 Rostock
Bundesrepublik Deutschland
;
_publ_contact_author_email
;
axel.schulz@uni-rostock.de, alexander.villinger@uni-rostock.de'
;
_publ_contact_author_fax '+49 (0)381/498-6382'
_publ_contact_author_name 'Axel Schulz'
_publ_contact_author_phone '+49 (0)381/498-6400 or 6403'
_publ_section_title
;
 Lewis Acid Assisted Methyl/Chlorine Exchange in Silylated
 Hydrazinochlorophosphanes
;
_journal_name_full 'Inorganic Chemistry'
_journal_page_first 2691
_journal_page_last 2702
_journal_paper_doi 10.1021/ic200005q
_journal_volume 50
_journal_year 2011
_chemical_formula_moiety 'C10 H30 Cl4 Ga N2 P Si3'
_chemical_formula_sum 'C10 H30 Cl4 Ga N2 P Si3'
_chemical_formula_weight 505.12
_chemical_name_systematic
;
N,N',N'-tris(trimethylsilyl)hydrazino-methyl(chloro)phosphane 
Galliumtrichloride addukt
;
_space_group_IT_number 4
_symmetry_cell_setting monoclinic
_symmetry_Int_Tables_number 4
_symmetry_space_group_name_Hall 'P 2yb'
_symmetry_space_group_name_H-M 'P 1 21 1'
_atom_sites_solution_hydrogens geom
_atom_sites_solution_primary direct
_atom_sites_solution_secondary difmap
_audit_author_name 'Villinger, A.'
_audit_creation_method SHELXL-97
_cell_angle_alpha 90.00
_cell_angle_beta 99.6790(10)
_cell_angle_gamma 90.00
_cell_formula_units_Z 2
_cell_length_a 8.5157(2)
_cell_length_b 12.6961(4)
_cell_length_c 11.0010(3)
_cell_measurement_reflns_used 9938
_cell_measurement_temperature 173(2)
_cell_measurement_theta_max 64.961
_cell_measurement_theta_min 4.940
_cell_volume 1172.46(6)
_computing_cell_refinement 'Bruker Apex V7.51A'
_computing_data_collection 'Bruker Apex V7.51A'
_computing_data_reduction 'Bruker SAINT'
_computing_molecular_graphics 'ORTEP-3v2.01 (Farrugia, 1997)'
_computing_publication_material SHELXL-97
_computing_structure_refinement 'SHELXL-97 (Sheldrick, 1997)'
_computing_structure_solution 'SHELXS-97 (Sheldrick, 1997)'
_diffrn_ambient_temperature 173(2)
_diffrn_measured_fraction_theta_full 1.000
_diffrn_measured_fraction_theta_max 1.000
_diffrn_measurement_device_type 'Bruker Apex Kappa II-CCD-diffractometer'
_diffrn_measurement_method 'phi and omega scans'
_diffrn_radiation_monochromator graphite
_diffrn_radiation_source 'sealed tube'
_diffrn_radiation_type MoK\a
_diffrn_radiation_wavelength 0.71073
_diffrn_reflns_av_R_equivalents 0.0216
_diffrn_reflns_av_sigmaI/netI 0.0320
_diffrn_reflns_limit_h_max 11
_diffrn_reflns_limit_h_min -11
_diffrn_reflns_limit_k_max 16
_diffrn_reflns_limit_k_min -17
_diffrn_reflns_limit_l_max 14
_diffrn_reflns_limit_l_min -15
_diffrn_reflns_number 17472
_diffrn_reflns_theta_full 28.99
_diffrn_reflns_theta_max 28.99
_diffrn_reflns_theta_min 2.43
_exptl_absorpt_coefficient_mu 1.847
_exptl_absorpt_correction_T_max 0.7821
_exptl_absorpt_correction_T_min 0.3892
_exptl_absorpt_correction_type multi-scan
_exptl_absorpt_process_details '(SADABS; Sheldrick, 2004)'
_exptl_crystal_colour colourless
_exptl_crystal_density_diffrn 1.431
_exptl_crystal_description block
_exptl_crystal_F_000 520
_exptl_crystal_size_max 0.63
_exptl_crystal_size_mid 0.22
_exptl_crystal_size_min 0.14
_refine_diff_density_max 0.280
_refine_diff_density_min -0.273
_refine_diff_density_rms 0.046
_refine_ls_abs_structure_details 'Flack H D (1983), Acta Cryst. A39, 876-881'
_refine_ls_abs_structure_Flack 0.164(4)
_refine_ls_extinction_method none
_refine_ls_goodness_of_fit_ref 1.014
_refine_ls_hydrogen_treatment constr
_refine_ls_matrix_type full
_refine_ls_number_parameters 201
_refine_ls_number_reflns 6068
_refine_ls_number_restraints 1
_refine_ls_restrained_S_all 1.014
_refine_ls_R_factor_all 0.0192
_refine_ls_R_factor_gt 0.0177
_refine_ls_shift/su_max 0.005
_refine_ls_shift/su_mean 0.000
_refine_ls_structure_factor_coef Fsqd
_refine_ls_weighting_details 'calc w=1/[\s^2^(Fo^2^)+(0.0208P)^2^+0.0000P] where P=(Fo^2^+2Fc^2^)/3'
_refine_ls_weighting_scheme calc
_refine_ls_wR_factor_gt 0.0459
_refine_ls_wR_factor_ref 0.0464
_reflns_number_gt 5820
_reflns_number_total 6068
_reflns_threshold_expression >2\s(I)
_cod_data_source_file ic200005q_si_001_5.cif
_cod_data_source_block nnpmecl_gacl3
_cod_original_sg_symbol_H-M 'P 21'
_cod_database_code 4324728

loop_
_symmetry_equiv_pos_as_xyz
'x, y, z'
'-x, y+1/2, -z'

loop_
_atom_site_label
_atom_site_type_symbol
_atom_site_fract_x
_atom_site_fract_y
_atom_site_fract_z
_atom_site_U_iso_or_equiv
_atom_site_adp_type
_atom_site_occupancy
_atom_site_symmetry_multiplicity
_atom_site_calc_flag
_atom_site_refinement_flags
Ga Ga 0.926171(16) 0.001645(12) 1.146287(12) 0.02414(4) Uani 1 1 d .
P P 0.90989(3) -0.00446(3) 0.92464(3) 0.01893(6) Uani 1 1 d .
Si1 Si 0.57359(4) -0.09034(3) 0.86026(4) 0.02462(9) Uani 1 1 d .
Si3 Si 0.63845(5) 0.16749(3) 0.69826(4) 0.02716(9) Uani 1 1 d .
N1 N 0.73922(12) -0.01124(10) 0.82891(9) 0.0196(2) Uani 1 1 d .
N2 N 0.72884(13) 0.04146(10) 0.70960(10) 0.0216(2) Uani 1 1 d .
C2 C 0.6500(2) -0.22091(13) 0.91833(17) 0.0366(4) Uani 1 1 d .
H2A H 0.7032 -0.2551 0.8565 0.055 Uiso 1 1 calc R
H2B H 0.5611 -0.2648 0.9343 0.055 Uiso 1 1 calc R
H2C H 0.7262 -0.2118 0.9949 0.055 Uiso 1 1 calc R
Si2 Si 0.78281(5) -0.02791(4) 0.58283(4) 0.02946(10) Uani 1 1 d .
Cl1 Cl 0.85184(5) -0.14342(3) 1.22092(4) 0.03593(9) Uani 1 1 d .
Cl2 Cl 0.79073(5) 0.13639(3) 1.18810(4) 0.03712(9) Uani 1 1 d .
Cl3 Cl 1.17896(5) 0.02518(4) 1.20274(4) 0.04208(11) Uani 1 1 d .
Cl4 Cl 1.05255(4) -0.12988(3) 0.90055(4) 0.03397(9) Uani 1 1 d .
C1 C 1.02533(19) 0.10411(14) 0.88390(16) 0.0315(3) Uani 1 1 d .
H1A H 1.0330 0.0998 0.7961 0.047 Uiso 1 1 calc R
H1B H 1.1324 0.1014 0.9332 0.047 Uiso 1 1 calc R
H1C H 0.9737 0.1704 0.9001 0.047 Uiso 1 1 calc R
C7 C 0.62437(18) -0.00634(17) 0.44602(13) 0.0363(3) Uani 1 1 d .
H7A H 0.5222 -0.0318 0.4642 0.054 Uiso 1 1 calc R
H7B H 0.6515 -0.0449 0.3752 0.054 Uiso 1 1 calc R
H7C H 0.6162 0.0690 0.4267 0.054 Uiso 1 1 calc R
C6 C 0.9778(2) 0.0197(2) 0.54787(18) 0.0566(6) Uani 1 1 d .
H6A H 0.9764 0.0968 0.5426 0.085 Uiso 1 1 calc R
H6B H 0.9956 -0.0099 0.4691 0.085 Uiso 1 1 calc R
H6C H 1.0637 -0.0027 0.6136 0.085 Uiso 1 1 calc R
C8 C 0.7357(3) 0.24901(16) 0.59156(18) 0.0487(5) Uani 1 1 d .
H8A H 0.8493 0.2564 0.6249 0.073 Uiso 1 1 calc R
H8B H 0.6859 0.3188 0.5829 0.073 Uiso 1 1 calc R
H8C H 0.7230 0.2147 0.5107 0.073 Uiso 1 1 calc R
C10 C 0.41900(19) 0.16279(18) 0.6408(2) 0.0513(6) Uani 1 1 d .
H10A H 0.3982 0.1218 0.5643 0.077 Uiso 1 1 calc R
H10B H 0.3784 0.2346 0.6249 0.077 Uiso 1 1 calc R
H10C H 0.3654 0.1295 0.7030 0.077 Uiso 1 1 calc R
C9 C 0.6629(2) 0.23522(15) 0.84952(16) 0.0406(4) Uani 1 1 d .
H9A H 0.6506 0.1841 0.9140 0.061 Uiso 1 1 calc R
H9B H 0.5819 0.2904 0.8470 0.061 Uiso 1 1 calc R
H9C H 0.7692 0.2670 0.8676 0.061 Uiso 1 1 calc R
C4 C 0.4295(2) -0.10995(17) 0.71583(18) 0.0457(5) Uani 1 1 d .
H4A H 0.3945 -0.0413 0.6806 0.069 Uiso 1 1 calc R
H4B H 0.3372 -0.1494 0.7338 0.069 Uiso 1 1 calc R
H4C H 0.4807 -0.1495 0.6568 0.069 Uiso 1 1 calc R
C5 C 0.8021(3) -0.17236(16) 0.61403(18) 0.0563(6) Uani 1 1 d .
H5A H 0.8847 -0.1846 0.6861 0.084 Uiso 1 1 calc R
H5B H 0.8315 -0.2081 0.5422 0.084 Uiso 1 1 calc R
H5C H 0.7002 -0.2001 0.6301 0.084 Uiso 1 1 calc R
C3 C 0.47929(18) -0.01894(15) 0.97577(17) 0.0388(4) Uani 1 1 d .
H3A H 0.5555 -0.0125 1.0528 0.058 Uiso 1 1 calc R
H3B H 0.3853 -0.0579 0.9912 0.058 Uiso 1 1 calc R
H3C H 0.4472 0.0515 0.9445 0.058 Uiso 1 1 calc R

loop_
_atom_site_aniso_label
_atom_site_aniso_U_11
_atom_site_aniso_U_22
_atom_site_aniso_U_33
_atom_site_aniso_U_23
_atom_site_aniso_U_13
_atom_site_aniso_U_12
Ga 0.02927(7) 0.02355(8) 0.02007(7) 0.00049(6) 0.00553(5) 0.00015(6)
P 0.01799(13) 0.02013(16) 0.01871(14) 0.00059(14) 0.00318(10) -0.00082(13)
Si1 0.02036(17) 0.0233(2) 0.0298(2) 0.00271(16) 0.00293(15) -0.00435(14)
Si3 0.0333(2) 0.0214(2) 0.02484(19) 0.00262(16) -0.00054(15) 0.00438(16)
N1 0.0195(4) 0.0190(6) 0.0199(5) 0.0018(5) 0.0019(4) -0.0009(4)
N2 0.0256(5) 0.0213(6) 0.0174(5) 0.0020(4) 0.0025(4) 0.0018(4)
C2 0.0431(9) 0.0220(8) 0.0445(9) 0.0057(7) 0.0069(7) -0.0045(7)
Si2 0.02828(18) 0.0385(3) 0.02136(18) -0.00724(16) 0.00351(14) 0.00205(16)
Cl1 0.0521(2) 0.0253(2) 0.03287(19) 0.00455(15) 0.01426(17) -0.00026(16)
Cl2 0.0520(2) 0.0253(2) 0.0365(2) -0.00163(16) 0.01452(17) 0.00644(17)
Cl3 0.03264(18) 0.0555(3) 0.03524(19) 0.00115(18) -0.00274(15) -0.00630(17)
Cl4 0.02706(16) 0.0369(2) 0.0372(2) -0.00482(16) 0.00328(14) 0.00980(15)
C1 0.0283(7) 0.0343(9) 0.0306(8) 0.0052(7) 0.0016(6) -0.0118(6)
C7 0.0391(7) 0.0477(10) 0.0210(6) -0.0038(8) 0.0020(5) -0.0031(8)
C6 0.0311(8) 0.100(2) 0.0426(10) -0.0240(12) 0.0168(7) -0.0082(10)
C8 0.0749(14) 0.0330(10) 0.0378(9) 0.0125(8) 0.0084(9) -0.0031(9)
C10 0.0361(9) 0.0436(12) 0.0678(14) -0.0066(10) -0.0099(9) 0.0162(8)
C9 0.0591(11) 0.0274(9) 0.0343(9) -0.0037(7) 0.0052(8) 0.0118(8)
C4 0.0332(8) 0.0549(12) 0.0443(10) 0.0080(9) -0.0078(7) -0.0196(8)
C5 0.0858(15) 0.0433(12) 0.0349(9) -0.0174(9) -0.0039(10) 0.0250(11)
C3 0.0273(7) 0.0419(11) 0.0518(10) -0.0014(8) 0.0198(7) -0.0015(7)

loop_
_atom_type_symbol
_atom_type_description
_atom_type_scat_dispersion_real
_atom_type_scat_dispersion_imag
_atom_type_scat_source
C C 0.0033 0.0016 'International Tables Vol C Tables 4.2.6.8 and 6.1.1.4'
H H 0.0000 0.0000 'International Tables Vol C Tables 4.2.6.8 and 6.1.1.4'
N N 0.0061 0.0033 'International Tables Vol C Tables 4.2.6.8 and 6.1.1.4'
Si Si 0.0817 0.0704 'International Tables Vol C Tables 4.2.6.8 and 6.1.1.4'
P P 0.1023 0.0942 'International Tables Vol C Tables 4.2.6.8 and 6.1.1.4'
Cl Cl 0.1484 0.1585 'International Tables Vol C Tables 4.2.6.8 and 6.1.1.4'
Ga Ga 0.2307 1.6083 'International Tables Vol C Tables 4.2.6.8 and 6.1.1.4'

loop_
_geom_angle_atom_site_label_1
_geom_angle_atom_site_label_2
_geom_angle_atom_site_label_3
_geom_angle
Cl1 Ga Cl2 113.272(17)
Cl1 Ga Cl3 110.570(19)
Cl2 Ga Cl3 111.853(19)
Cl1 Ga P 112.697(16)
Cl2 Ga P 107.356(15)
Cl3 Ga P 100.356(15)
N1 P C1 110.01(7)
N1 P Cl4 110.83(5)
C1 P Cl4 101.73(6)
N1 P Ga 122.73(4)
C1 P Ga 106.64(6)
Cl4 P Ga 102.744(18)
N1 Si1 C3 107.51(7)
N1 Si1 C4 109.61(7)
C3 Si1 C4 110.69(9)
N1 Si1 C2 108.77(7)
C3 Si1 C2 111.66(9)
C4 Si1 C2 108.58(9)
N2 Si3 C9 111.96(7)
N2 Si3 C8 108.22(8)
C9 Si3 C8 108.27(10)
N2 Si3 C10 113.12(8)
C9 Si3 C10 105.88(9)
C8 Si3 C10 109.26(10)
N2 N1 P 117.61(8)
N2 N1 Si1 119.54(8)
P N1 Si1 122.60(6)
N1 N2 Si3 115.88(9)
N1 N2 Si2 119.59(9)
Si3 N2 Si2 124.07(7)
Si1 C2 H2A 109.5
Si1 C2 H2B 109.5
H2A C2 H2B 109.5
Si1 C2 H2C 109.5
H2A C2 H2C 109.5
H2B C2 H2C 109.5
N2 Si2 C7 108.28(7)
N2 Si2 C6 110.98(8)
C7 Si2 C6 109.51(9)
N2 Si2 C5 111.67(8)
C7 Si2 C5 108.78(9)
C6 Si2 C5 107.58(12)
P C1 H1A 109.5
P C1 H1B 109.5
H1A C1 H1B 109.5
P C1 H1C 109.5
H1A C1 H1C 109.5
H1B C1 H1C 109.5
Si2 C7 H7A 109.5
Si2 C7 H7B 109.5
H7A C7 H7B 109.5
Si2 C7 H7C 109.5
H7A C7 H7C 109.5
H7B C7 H7C 109.5
Si2 C6 H6A 109.5
Si2 C6 H6B 109.5
H6A C6 H6B 109.5
Si2 C6 H6C 109.5
H6A C6 H6C 109.5
H6B C6 H6C 109.5
Si3 C8 H8A 109.5
Si3 C8 H8B 109.5
H8A C8 H8B 109.5
Si3 C8 H8C 109.5
H8A C8 H8C 109.5
H8B C8 H8C 109.5
Si3 C10 H10A 109.5
Si3 C10 H10B 109.5
H10A C10 H10B 109.5
Si3 C10 H10C 109.5
H10A C10 H10C 109.5
H10B C10 H10C 109.5
Si3 C9 H9A 109.5
Si3 C9 H9B 109.5
H9A C9 H9B 109.5
Si3 C9 H9C 109.5
H9A C9 H9C 109.5
H9B C9 H9C 109.5
Si1 C4 H4A 109.5
Si1 C4 H4B 109.5
H4A C4 H4B 109.5
Si1 C4 H4C 109.5
H4A C4 H4C 109.5
H4B C4 H4C 109.5
Si2 C5 H5A 109.5
Si2 C5 H5B 109.5
H5A C5 H5B 109.5
Si2 C5 H5C 109.5
H5A C5 H5C 109.5
H5B C5 H5C 109.5
Si1 C3 H3A 109.5
Si1 C3 H3B 109.5
H3A C3 H3B 109.5
Si1 C3 H3C 109.5
H3A C3 H3C 109.5
H3B C3 H3C 109.5

loop_
_geom_bond_atom_site_label_1
_geom_bond_atom_site_label_2
_geom_bond_distance
Ga Cl1 2.1544(4)
Ga Cl2 2.1556(4)
Ga Cl3 2.1586(4)
Ga P 2.4201(3)
P N1 1.6474(10)
P C1 1.7931(16)
P Cl4 2.0470(5)
Si1 N1 1.8112(11)
Si1 C3 1.8506(17)
Si1 C4 1.8537(17)
Si1 C2 1.8546(17)
Si3 N2 1.7710(13)
Si3 C9 1.8535(18)
Si3 C8 1.861(2)
Si3 C10 1.8704(16)
N1 N2 1.4626(15)
N2 Si2 1.7740(12)
C2 H2A 0.9800
C2 H2B 0.9800
C2 H2C 0.9800
Si2 C7 1.8649(15)
Si2 C6 1.8669(19)
Si2 C5 1.868(2)
C1 H1A 0.9800
C1 H1B 0.9800
C1 H1C 0.9800
C7 H7A 0.9800
C7 H7B 0.9800
C7 H7C 0.9800
C6 H6A 0.9800
C6 H6B 0.9800
C6 H6C 0.9800
C8 H8A 0.9800
C8 H8B 0.9800
C8 H8C 0.9800
C10 H10A 0.9800
C10 H10B 0.9800
C10 H10C 0.9800
C9 H9A 0.9800
C9 H9B 0.9800
C9 H9C 0.9800
C4 H4A 0.9800
C4 H4B 0.9800
C4 H4C 0.9800
C5 H5A 0.9800
C5 H5B 0.9800
C5 H5C 0.9800
C3 H3A 0.9800
C3 H3B 0.9800
C3 H3C 0.9800

loop_
_geom_torsion_atom_site_label_1
_geom_torsion_atom_site_label_2
_geom_torsion_atom_site_label_3
_geom_torsion_atom_site_label_4
_geom_torsion
Cl1 Ga P N1 67.75(6)
Cl2 Ga P N1 -57.66(6)
Cl3 Ga P N1 -174.63(6)
Cl1 Ga P C1 -164.18(6)
Cl2 Ga P C1 70.41(6)
Cl3 Ga P C1 -46.56(6)
Cl1 Ga P Cl4 -57.61(2)
Cl2 Ga P Cl4 176.98(2)
Cl3 Ga P Cl4 60.01(2)
C1 P N1 N2 20.17(12)
Cl4 P N1 N2 -91.56(10)
Ga P N1 N2 146.77(8)
C1 P N1 Si1 -165.59(9)
Cl4 P N1 Si1 82.69(8)
Ga P N1 Si1 -38.98(10)
C3 Si1 N1 N2 -109.44(11)
C4 Si1 N1 N2 10.94(13)
C2 Si1 N1 N2 129.51(11)
C3 Si1 N1 P 76.42(10)
C4 Si1 N1 P -163.21(10)
C2 Si1 N1 P -44.63(11)
P N1 N2 Si3 -98.79(10)
Si1 N1 N2 Si3 86.78(11)
P N1 N2 Si2 88.68(11)
Si1 N1 N2 Si2 -85.75(10)
C9 Si3 N2 N1 27.90(12)
C8 Si3 N2 N1 147.15(10)
C10 Si3 N2 N1 -91.64(11)
C9 Si3 N2 Si2 -159.94(9)
C8 Si3 N2 Si2 -40.69(11)
C10 Si3 N2 Si2 80.52(11)
N1 N2 Si2 C7 132.98(10)
Si3 N2 Si2 C7 -38.90(11)
N1 N2 Si2 C6 -106.79(13)
Si3 N2 Si2 C6 81.32(12)
N1 N2 Si2 C5 13.24(13)
Si3 N2 Si2 C5 -158.64(10)
